data_1542895
loop_
_publ_author_name
'Ren, Yi'
'Sezen, Melda'
'Guo, Fang'
'J\"akle, Frieder'
'Loo, Yueh-Lin'

_publ_section_title
;
 [d]-Carbon--carbon double bond engineering in diazaphosphepines: a
 pathway to modulate the chemical and electronic structures of heteropines
;
_journal_issue 7
_journal_name_full 'Chem. Sci.'
_journal_page_first 4211
_journal_paper_doi 10.1039/C6SC00519E
_journal_volume 7
_journal_year 2016
_chemical_formula_sum 'C34.5 H21.5 Cl1.5 N2 O P'
_chemical_formula_weight 564.18
_chemical_name_common YR5
_space_group_crystal_system triclinic
_space_group_IT_number 2
_space_group_name_Hall '-P 1'
_space_group_name_H-M_alt 'P -1'
_symmetry_space_group_name_Hall '-P 1'
_symmetry_space_group_name_H-M 'P -1'
_atom_sites_solution_hydrogens geom
_atom_sites_solution_primary direct
_atom_sites_solution_secondary difmap
_audit_update_record
;
2015-09-25 deposited with the CCDC.
2016-03-15 downloaded from the CCDC.
;
_cell_angle_alpha 87.764(14)
_cell_angle_beta 76.460(9)
_cell_angle_gamma 83.562(10)
_cell_formula_units_Z 4
_cell_length_a 11.925(5)
_cell_length_b 12.375(6)
_cell_length_c 18.662(9)
_cell_measurement_reflns_used 9914
_cell_measurement_temperature 100.(2)
_cell_measurement_theta_max 29.5586
_cell_measurement_theta_min 2.2485
_cell_volume 2660(2)
_computing_cell_refinement 'SAINT V8.30C (Bruker AXS Inc., 2013)'
_computing_data_collection 'Bruker Instrument Service v2012.12.0.3'
_computing_data_reduction 'SAINT V8.30C (Bruker AXS Inc., 2013)'
_computing_structure_refinement 'SHELXL-2013 (Sheldrick, 2013)'
_computing_structure_solution 'SHELXS-97 (Sheldrick, 2008)'
_diffrn_ambient_temperature 100.(2)
_diffrn_detector_area_resol_mean 8.3333
_diffrn_measured_fraction_theta_full 0.994
_diffrn_measured_fraction_theta_max 0.994
_diffrn_measurement_device_type 'BRUKER APEX II CCD'
_diffrn_radiation_monochromator 'TRIUMPH curved-crystal'
_diffrn_radiation_type MoK\a
_diffrn_radiation_wavelength 0.71073
_diffrn_reflns_av_R_equivalents 0.0341
_diffrn_reflns_av_sigmaI/netI 0.0366
_diffrn_reflns_limit_h_max 16
_diffrn_reflns_limit_h_min -16
_diffrn_reflns_limit_k_max 17
_diffrn_reflns_limit_k_min -17
_diffrn_reflns_limit_l_max 25
_diffrn_reflns_limit_l_min -25
_diffrn_reflns_number 55541
_diffrn_reflns_theta_full 29.59
_diffrn_reflns_theta_max 29.59
_diffrn_reflns_theta_min 1.66
_diffrn_source 'fine-focus tube'
_exptl_absorpt_coefficient_mu 0.287
_exptl_absorpt_correction_T_max 0.97
_exptl_absorpt_correction_T_min 0.86
_exptl_absorpt_correction_type multi-scan
_exptl_absorpt_process_details 'SADABS V2008/1 (Bruker AXS)'
_exptl_crystal_colour 'translucent intense red'
_exptl_crystal_density_diffrn 1.409
_exptl_crystal_density_method 'not measured'
_exptl_crystal_description 'rectangular prism'
_exptl_crystal_F_000 1164
_exptl_crystal_size_max 0.240
_exptl_crystal_size_mid 0.140
_exptl_crystal_size_min 0.100
_refine_diff_density_max 0.528
_refine_diff_density_min -0.568
_refine_ls_extinction_method none
_refine_ls_goodness_of_fit_ref 1.036
_refine_ls_hydrogen_treatment mixed
_refine_ls_matrix_type full
_refine_ls_number_parameters 758
_refine_ls_number_reflns 14874
_refine_ls_number_restraints 60
_refine_ls_restrained_S_all 1.041
_refine_ls_R_factor_all 0.0603
_refine_ls_R_factor_gt 0.0431
_refine_ls_shift/su_max 0.001
_refine_ls_shift/su_mean 0.000
_refine_ls_structure_factor_coef Fsqd
_refine_ls_weighting_details 'calc w=1/[\s^2^(Fo^2^)+(0.0716P)^2^+1.0398P] where P=(Fo^2^+2Fc^2^)/3'
_refine_ls_weighting_scheme calc
_refine_ls_wR_factor_gt 0.1143
_refine_ls_wR_factor_ref 0.1286
_reflns_number_gt 11710
_reflns_number_total 14874
_reflns_threshold_expression >2sigma(I)
_cod_data_source_file c6sc00519e2.cif
_cod_data_source_block I
_cod_depositor_comments 'Adding full bibliography for 1542894--1542898.cif.'
_cod_original_cell_volume 2660.(2)
_cod_original_formula_sum 'C34.50 H21.50 Cl1.50 N2 O P'
_cod_database_code 1542895

loop_
_space_group_symop_operation_xyz
'x, y, z'
'-x, -y, -z'

loop_
_atom_site_type_symbol
_atom_site_label
_atom_site_fract_x
_atom_site_fract_y
_atom_site_fract_z
_atom_site_U_iso_or_equiv
_atom_site_adp_type
_atom_site_calc_flag
_atom_site_refinement_flags_adp
_atom_site_refinement_flags_occupancy
_atom_site_refinement_flags_posn
_atom_site_occupancy
_atom_site_disorder_assembly
_atom_site_disorder_group
P P1 -0.08528(3) 0.13567(3) 0.70513(2) 0.01274(8) Uani d . . . 1.0 . .
C C1 -0.04190(15) -0.03535(12) 0.60671(8) 0.0179(3) Uani d . . . 1.0 . .
N N1 -0.00300(12) 0.04358(10) 0.64529(7) 0.0150(2) Uani d . . . 1.0 . .
O O1 -0.21052(10) 0.13372(9) 0.71123(6) 0.0184(2) Uani d . . . 1.0 . .
C C2 -0.15311(17) -0.04949(13) 0.60069(9) 0.0223(3) Uani d . . . 1.0 . .
H H2 -0.2189 -0.0035 0.6253 0.027 Uiso calc . . R 1.0 . .
P P2 0.76834(3) 0.27729(3) 0.069121(19) 0.01010(8) Uani d . . . 1.0 . .
N N2 -0.03822(11) 0.25518(10) 0.67135(7) 0.0135(2) Uani d . . . 1.0 . .
O O2 0.89252(9) 0.27210(8) 0.06755(6) 0.0142(2) Uani d . . . 1.0 . .
N N3 0.68651(11) 0.31635(10) 0.15220(6) 0.0116(2) Uani d . . . 1.0 . .
C C3 -0.16325(19) -0.13472(14) 0.55660(10) 0.0283(4) Uani d . . . 1.0 . .
H H3 -0.238 -0.1469 0.551 0.034 Uiso calc . . R 1.0 . .
N N4 0.72654(10) 0.37310(9) 0.01091(6) 0.0105(2) Uani d . . . 1.0 . .
C C4 -0.06623(19) -0.20296(14) 0.52030(9) 0.0291(4) Uani d . . . 1.0 . .
H H4 -0.0765 -0.2602 0.4907 0.035 Uiso calc . . R 1.0 . .
C C5 0.04305(19) -0.18826(13) 0.52686(9) 0.0269(4) Uani d . . . 1.0 . .
H H5 0.1083 -0.2347 0.502 0.032 Uiso calc . . R 1.0 . .
C C6 0.05726(16) -0.10326(13) 0.57095(8) 0.0206(3) Uani d . . . 1.0 . .
C C7 0.15616(16) -0.06558(13) 0.58835(9) 0.0209(3) Uani d . . . 1.0 . .
H H7 0.2342 -0.0967 0.5721 0.025 Uiso calc . . R 1.0 . .
C C8 0.11900(14) 0.02358(12) 0.63269(8) 0.0159(3) Uani d . . . 1.0 . .
C C9 0.18878(14) 0.09159(12) 0.66194(8) 0.0152(3) Uani d . . . 1.0 . .
C C10 0.29968(14) 0.04907(13) 0.68059(8) 0.0174(3) Uani d . . . 1.0 . .
C C19 0.34494(14) 0.13861(13) 0.70338(8) 0.0177(3) Uani d . . . 1.0 . .
C C18 0.26899(14) 0.23458(13) 0.70228(8) 0.0158(3) Uani d . . . 1.0 . .
C C17 0.29925(15) 0.33007(13) 0.72490(8) 0.0189(3) Uani d . . . 1.0 . .
H H17 0.2494 0.3959 0.7264 0.023 Uiso calc . . R 1.0 . .
C C16 0.40701(15) 0.32748(15) 0.74583(9) 0.0230(3) Uani d . . . 1.0 . .
H H16 0.4287 0.3933 0.7604 0.028 Uiso calc . . R 1.0 . .
C C15 0.48140(16) 0.23333(16) 0.74581(9) 0.0250(4) Uani d . . . 1.0 . .
H H15 0.5526 0.2353 0.76 0.03 Uiso calc . . R 1.0 . .
C C14 0.45076(15) 0.13341(15) 0.72438(9) 0.0217(3) Uani d . . . 1.0 . .
C C13 0.51473(15) 0.02867(16) 0.72176(9) 0.0263(4) Uani d . . . 1.0 . .
H H13 0.5882 0.0199 0.734 0.032 Uiso calc . . R 1.0 . .
C C12 0.46944(17) -0.05980(16) 0.70136(10) 0.0278(4) Uani d . . . 1.0 . .
H H12 0.5128 -0.1292 0.7008 0.033 Uiso calc . . R 1.0 . .
C C11 0.36099(15) -0.05249(14) 0.68112(9) 0.0222(3) Uani d . . . 1.0 . .
H H11 0.3316 -0.1155 0.6684 0.027 Uiso calc . . R 1.0 . .
C C20 0.17072(13) 0.20281(12) 0.67484(8) 0.0144(3) Uani d . . . 1.0 . .
C C22 0.08222(14) 0.38747(12) 0.63899(8) 0.0165(3) Uani d . . . 1.0 . .
H H22 0.1493 0.4254 0.6292 0.02 Uiso calc . . R 1.0 . .
C C21 0.07691(13) 0.28123(12) 0.66227(8) 0.0137(3) Uani d . . . 1.0 . .
C C23 -0.03085(15) 0.43103(12) 0.63201(8) 0.0169(3) Uani d . . . 1.0 . .
C C24 -0.07632(17) 0.53390(13) 0.61067(10) 0.0236(3) Uani d . . . 1.0 . .
H H24 -0.0278 0.5907 0.5967 0.028 Uiso calc . . R 1.0 . .
C C25 -0.19228(17) 0.55090(14) 0.61033(10) 0.0267(4) Uani d . . . 1.0 . .
H H25 -0.224 0.6203 0.5965 0.032 Uiso calc . . R 1.0 . .
C C34 -0.02251(13) 0.19703(12) 0.83034(8) 0.0143(3) Uani d . . . 1.0 . .
H H34 -0.0447 0.2698 0.8171 0.017 Uiso calc . . R 1.0 . .
C C33 0.02132(14) 0.17554(12) 0.89288(8) 0.0165(3) Uani d . . . 1.0 . .
H H33 0.0303 0.234 0.9219 0.02 Uiso calc . . R 1.0 . .
C C32 0.05209(14) 0.06887(13) 0.91309(8) 0.0173(3) Uani d . . . 1.0 . .
H H32 0.0828 0.0547 0.9555 0.021 Uiso calc . . R 1.0 . .
C C31 0.03796(15) -0.01687(13) 0.87137(9) 0.0190(3) Uani d . . . 1.0 . .
H H31 0.0569 -0.0897 0.886 0.023 Uiso calc . . R 1.0 . .
C C30 -0.00389(15) 0.00403(12) 0.80811(8) 0.0177(3) Uani d . . . 1.0 . .
H H30 -0.0122 -0.0546 0.779 0.021 Uiso calc . . R 1.0 . .
C C29 -0.03375(13) 0.11098(12) 0.78723(8) 0.0127(3) Uani d . . . 1.0 . .
C C28 -0.10507(14) 0.34826(12) 0.65204(8) 0.0142(3) Uani d . . . 1.0 . .
C C27 -0.22220(14) 0.36450(13) 0.65128(8) 0.0178(3) Uani d . . . 1.0 . .
H H27 -0.2712 0.308 0.6646 0.021 Uiso calc . . R 1.0 . .
C C26 -0.26407(16) 0.46721(14) 0.63010(9) 0.0229(3) Uani d . . . 1.0 . .
H H26 -0.3436 0.481 0.629 0.027 Uiso calc . . R 1.0 . .
C C37 0.84735(15) 0.33539(14) 0.30043(9) 0.0208(3) Uani d . . . 1.0 . .
H H37 0.922 0.3251 0.311 0.025 Uiso calc . . R 1.0 . .
C C36 0.83633(14) 0.31796(13) 0.22925(8) 0.0173(3) Uani d . . . 1.0 . .
H H36 0.9022 0.2976 0.1907 0.021 Uiso calc . . R 1.0 . .
C C35 0.72508(13) 0.33150(11) 0.21678(8) 0.0128(3) Uani d . . . 1.0 . .
C C38 0.75005(16) 0.36792(14) 0.35698(9) 0.0227(3) Uani d . . . 1.0 . .
H H38 0.7601 0.3796 0.405 0.027 Uiso calc . . R 1.0 . .
C C39 0.63996(15) 0.38311(14) 0.34373(8) 0.0210(3) Uani d . . . 1.0 . .
H H39 0.5748 0.4062 0.382 0.025 Uiso calc . . R 1.0 . .
C C40 0.62599(14) 0.36386(12) 0.27291(8) 0.0148(3) Uani d . . . 1.0 . .
C C41 0.52694(14) 0.36789(12) 0.24132(8) 0.0154(3) Uani d . . . 1.0 . .
H H41 0.4486 0.3876 0.2663 0.019 Uiso calc . . R 1.0 . .
C C42 0.56473(12) 0.33835(11) 0.16887(8) 0.0122(3) Uani d . . . 1.0 . .
C C43 0.49452(13) 0.32517(11) 0.11646(8) 0.0120(3) Uani d . . . 1.0 . .
C C44 0.37730(13) 0.29017(11) 0.14240(8) 0.0126(3) Uani d . . . 1.0 . .
C C45 0.31346(14) 0.25307(12) 0.20848(8) 0.0161(3) Uani d . . . 1.0 . .
H H45 0.3442 0.2479 0.2512 0.019 Uiso calc . . R 1.0 . .
C C46 0.20101(14) 0.22276(13) 0.21138(9) 0.0189(3) Uani d . . . 1.0 . .
H H46 0.1572 0.1966 0.2567 0.023 Uiso calc . . R 1.0 . .
C C54 0.51534(12) 0.34386(11) 0.04046(8) 0.0113(3) Uani d . . . 1.0 . .
C C53 0.32897(13) 0.29377(11) 0.08022(8) 0.0126(3) Uani d . . . 1.0 . .
C C52 0.40934(13) 0.32480(11) 0.01637(8) 0.0123(3) Uani d . . . 1.0 . .
C C51 0.37441(14) 0.32924(12) -0.04948(8) 0.0169(3) Uani d . . . 1.0 . .
H H51 0.4258 0.3481 -0.0941 0.02 Uiso calc . . R 1.0 . .
C C50 0.26071(15) 0.30524(13) -0.04936(9) 0.0197(3) Uani d . . . 1.0 . .
H H50 0.2367 0.3102 -0.0946 0.024 Uiso calc . . R 1.0 . .
C C49 0.18386(14) 0.27510(13) 0.01357(9) 0.0180(3) Uani d . . . 1.0 . .
H H49 0.1082 0.2603 0.0115 0.022 Uiso calc . . R 1.0 . .
C C48 0.21821(13) 0.26630(12) 0.08158(8) 0.0148(3) Uani d . . . 1.0 . .
C C47 0.15350(14) 0.23013(12) 0.15044(9) 0.0175(3) Uani d . . . 1.0 . .
H H47 0.0773 0.2109 0.1546 0.021 Uiso calc . . R 1.0 . .
C C55 0.61833(13) 0.37712(11) -0.00938(8) 0.0115(3) Uani d . . . 1.0 . .
C C56 0.63177(13) 0.41794(11) -0.08014(8) 0.0131(3) Uani d . . . 1.0 . .
H H56 0.5728 0.4289 -0.107 0.016 Uiso calc . . R 1.0 . .
C C57 0.74917(13) 0.44116(11) -0.10663(8) 0.0124(3) Uani d . . . 1.0 . .
C C58 0.81073(14) 0.48333(12) -0.17374(8) 0.0155(3) Uani d . . . 1.0 . .
H H58 0.7743 0.4993 -0.2136 0.019 Uiso calc . . R 1.0 . .
C C59 0.92501(14) 0.50099(12) -0.18041(8) 0.0166(3) Uani d . . . 1.0 . .
H H59 0.9676 0.5289 -0.2255 0.02 Uiso calc . . R 1.0 . .
C C68 0.66746(14) 0.08388(12) 0.10240(9) 0.0173(3) Uani d . . . 1.0 . .
H H68 0.6605 0.0993 0.1528 0.021 Uiso calc . . R 1.0 . .
C C67 0.62894(16) -0.01042(13) 0.08298(10) 0.0230(3) Uani d . . . 1.0 . .
H H67 0.5951 -0.0592 0.1203 0.028 Uiso calc . . R 1.0 . .
C C66 0.63966(15) -0.03347(13) 0.00937(10) 0.0223(3) Uani d . . . 1.0 . .
H H66 0.6124 -0.0976 -0.0035 0.027 Uiso calc . . R 1.0 . .
C C65 0.69020(15) 0.03686(13) -0.04570(9) 0.0208(3) Uani d . . . 1.0 . .
H H65 0.6984 0.0202 -0.0961 0.025 Uiso calc . . R 1.0 . .
C C64 0.72863(14) 0.13150(12) -0.02701(8) 0.0161(3) Uani d . . . 1.0 . .
H H64 0.7631 0.1797 -0.0646 0.019 Uiso calc . . R 1.0 . .
C C63 0.71652(13) 0.15580(11) 0.04726(8) 0.0121(3) Uani d . . . 1.0 . .
C C62 0.80715(13) 0.41507(11) -0.04937(8) 0.0116(3) Uani d . . . 1.0 . .
C C61 0.92132(13) 0.43521(11) -0.05498(8) 0.0140(3) Uani d . . . 1.0 . .
H H61 0.958 0.4201 -0.0151 0.017 Uiso calc . . R 1.0 . .
C C60 0.97952(14) 0.47839(12) -0.12149(8) 0.0165(3) Uani d . . . 1.0 . .
H H60 1.0577 0.4929 -0.1272 0.02 Uiso calc . . R 1.0 . .
C C69A 0.4680(13) 0.2442(10) 0.5372(8) 0.048(3) Uani d U P . 0.353(11) A 1
H H69A 0.4249 0.2141 0.585 0.058 Uiso calc . P R 0.353(11) A 1
Cl Cl1A 0.6026(6) 0.2738(11) 0.5452(4) 0.116(3) Uani d U P . 0.353(11) A 1
Cl Cl2A 0.3936(7) 0.3816(5) 0.5175(3) 0.099(2) Uani d U P . 0.353(11) A 1
Cl Cl3A 0.4746(6) 0.1616(8) 0.4718(6) 0.080(2) Uani d U P . 0.353(11) A 1
C C69B 0.4673(4) 0.2638(4) 0.5407(3) 0.0201(9) Uani d U P . 0.647(11) A 2
H H69B 0.4278 0.2472 0.5928 0.024 Uiso calc . P R 0.647(11) A 2
Cl Cl1B 0.60382(16) 0.29817(19) 0.54175(12) 0.0406(6) Uani d U P . 0.647(11) A 2
Cl Cl2B 0.37895(16) 0.3611(3) 0.50835(14) 0.0590(7) Uani d U P . 0.647(11) A 2
Cl Cl3B 0.4835(4) 0.1416(4) 0.4900(3) 0.0852(14) Uani d U P . 0.647(11) A 2

loop_
_atom_site_aniso_label
_atom_site_aniso_U_11
_atom_site_aniso_U_22
_atom_site_aniso_U_33
_atom_site_aniso_U_12
_atom_site_aniso_U_13
_atom_site_aniso_U_23
P1 0.01375(19) 0.01315(17) 0.01263(17) -0.00264(14) -0.00532(14) 0.00102(12)
C1 0.0298(9) 0.0140(6) 0.0126(6) -0.0047(6) -0.0095(6) 0.0017(5)
N1 0.0178(7) 0.0146(6) 0.0142(6) -0.0023(5) -0.0067(5) -0.0012(4)
O1 0.0157(6) 0.0198(5) 0.0226(6) -0.0038(4) -0.0093(4) 0.0005(4)
C2 0.0299(9) 0.0198(7) 0.0217(8) -0.0069(7) -0.0134(7) 0.0017(6)
P2 0.00865(17) 0.01030(16) 0.01126(16) -0.00150(13) -0.00200(13) 0.00065(12)
N2 0.0129(6) 0.0133(5) 0.0149(6) -0.0008(5) -0.0054(5) 0.0019(4)
O2 0.0097(5) 0.0166(5) 0.0162(5) -0.0019(4) -0.0027(4) 0.0020(4)
N3 0.0091(6) 0.0152(5) 0.0113(5) -0.0013(4) -0.0034(4) -0.0009(4)
C3 0.0462(12) 0.0240(8) 0.0225(8) -0.0155(8) -0.0187(8) 0.0032(6)
N4 0.0087(6) 0.0108(5) 0.0125(5) -0.0029(4) -0.0030(4) 0.0018(4)
C4 0.0548(13) 0.0204(8) 0.0175(8) -0.0123(8) -0.0157(8) 0.0010(6)
C5 0.0475(12) 0.0170(7) 0.0164(7) -0.0030(7) -0.0077(7) -0.0018(6)
C6 0.0340(10) 0.0150(7) 0.0136(7) -0.0033(6) -0.0069(6) 0.0009(5)
C7 0.0272(9) 0.0176(7) 0.0165(7) 0.0015(6) -0.0043(6) -0.0007(6)
C8 0.0186(8) 0.0153(6) 0.0132(6) 0.0000(6) -0.0038(6) 0.0027(5)
C9 0.0146(7) 0.0173(7) 0.0126(6) 0.0006(6) -0.0022(5) 0.0011(5)
C10 0.0157(7) 0.0213(7) 0.0133(6) 0.0002(6) -0.0010(5) 0.0037(5)
C19 0.0133(7) 0.0248(8) 0.0140(6) -0.0022(6) -0.0020(5) 0.0048(6)
C18 0.0131(7) 0.0210(7) 0.0130(6) -0.0032(6) -0.0026(5) 0.0035(5)
C17 0.0188(8) 0.0231(8) 0.0161(7) -0.0061(6) -0.0052(6) 0.0033(6)
C16 0.0205(8) 0.0320(9) 0.0189(7) -0.0112(7) -0.0064(6) 0.0049(6)
C15 0.0177(8) 0.0400(10) 0.0199(8) -0.0097(7) -0.0076(6) 0.0075(7)
C14 0.0145(8) 0.0335(9) 0.0164(7) -0.0029(7) -0.0032(6) 0.0073(6)
C13 0.0144(8) 0.0405(10) 0.0218(8) 0.0036(7) -0.0040(6) 0.0077(7)
C12 0.0227(9) 0.0321(9) 0.0244(8) 0.0098(7) -0.0040(7) 0.0055(7)
C11 0.0210(8) 0.0234(8) 0.0195(7) 0.0030(6) -0.0024(6) 0.0032(6)
C20 0.0130(7) 0.0176(7) 0.0125(6) -0.0016(5) -0.0028(5) 0.0015(5)
C22 0.0179(8) 0.0160(7) 0.0165(7) -0.0044(6) -0.0051(6) 0.0018(5)
C21 0.0129(7) 0.0164(7) 0.0123(6) -0.0018(5) -0.0035(5) -0.0004(5)
C23 0.0214(8) 0.0150(7) 0.0155(7) -0.0016(6) -0.0070(6) 0.0006(5)
C24 0.0315(10) 0.0144(7) 0.0278(8) -0.0031(7) -0.0131(7) 0.0036(6)
C25 0.0335(10) 0.0171(7) 0.0327(9) 0.0045(7) -0.0178(8) 0.0026(6)
C34 0.0153(7) 0.0136(6) 0.0136(6) 0.0003(5) -0.0032(5) -0.0004(5)
C33 0.0170(8) 0.0181(7) 0.0148(7) 0.0001(6) -0.0048(6) -0.0029(5)
C32 0.0162(7) 0.0217(7) 0.0149(7) -0.0013(6) -0.0062(6) 0.0025(5)
C31 0.0231(8) 0.0154(7) 0.0206(7) -0.0033(6) -0.0092(6) 0.0056(5)
C30 0.0240(8) 0.0137(6) 0.0177(7) -0.0058(6) -0.0080(6) 0.0013(5)
C29 0.0112(7) 0.0156(6) 0.0116(6) -0.0024(5) -0.0031(5) 0.0012(5)
C28 0.0177(7) 0.0138(6) 0.0118(6) 0.0004(5) -0.0058(5) -0.0001(5)
C27 0.0171(8) 0.0195(7) 0.0177(7) 0.0000(6) -0.0066(6) -0.0005(5)
C26 0.0219(9) 0.0227(8) 0.0255(8) 0.0048(7) -0.0115(7) -0.0019(6)
C37 0.0189(8) 0.0288(8) 0.0186(7) -0.0085(7) -0.0099(6) 0.0046(6)
C36 0.0148(7) 0.0222(7) 0.0166(7) -0.0049(6) -0.0056(6) 0.0011(5)
C35 0.0145(7) 0.0134(6) 0.0119(6) -0.0049(5) -0.0046(5) 0.0015(5)
C38 0.0267(9) 0.0311(9) 0.0135(7) -0.0118(7) -0.0073(6) 0.0025(6)
C39 0.0213(8) 0.0289(8) 0.0129(7) -0.0079(7) -0.0018(6) -0.0007(6)
C40 0.0150(7) 0.0167(7) 0.0131(6) -0.0038(6) -0.0030(5) 0.0009(5)
C41 0.0126(7) 0.0189(7) 0.0145(7) -0.0023(6) -0.0021(5) -0.0006(5)
C42 0.0082(6) 0.0131(6) 0.0149(6) -0.0016(5) -0.0020(5) 0.0010(5)
C43 0.0095(6) 0.0106(6) 0.0156(6) -0.0004(5) -0.0029(5) -0.0004(5)
C44 0.0107(7) 0.0113(6) 0.0161(6) -0.0003(5) -0.0042(5) -0.0002(5)
C45 0.0132(7) 0.0164(7) 0.0189(7) -0.0015(6) -0.0049(6) 0.0034(5)
C46 0.0140(7) 0.0184(7) 0.0227(7) -0.0039(6) -0.0010(6) 0.0059(6)
C54 0.0095(6) 0.0101(6) 0.0147(6) 0.0002(5) -0.0043(5) -0.0012(5)
C53 0.0113(7) 0.0106(6) 0.0167(6) -0.0003(5) -0.0048(5) -0.0015(5)
C52 0.0103(7) 0.0108(6) 0.0165(6) -0.0004(5) -0.0046(5) -0.0019(5)
C51 0.0151(7) 0.0196(7) 0.0172(7) -0.0031(6) -0.0053(6) -0.0012(5)
C50 0.0176(8) 0.0243(8) 0.0204(7) -0.0035(6) -0.0098(6) -0.0027(6)
C49 0.0120(7) 0.0200(7) 0.0240(8) -0.0028(6) -0.0075(6) -0.0037(6)
C48 0.0120(7) 0.0117(6) 0.0210(7) -0.0006(5) -0.0046(6) -0.0021(5)
C47 0.0103(7) 0.0156(7) 0.0264(8) -0.0034(5) -0.0029(6) 0.0020(6)
C55 0.0110(7) 0.0101(6) 0.0143(6) -0.0013(5) -0.0044(5) -0.0007(5)
C56 0.0135(7) 0.0120(6) 0.0144(6) -0.0006(5) -0.0044(5) -0.0006(5)
C57 0.0136(7) 0.0098(6) 0.0135(6) -0.0013(5) -0.0024(5) -0.0007(5)
C58 0.0205(8) 0.0122(6) 0.0131(6) -0.0013(6) -0.0030(6) -0.0006(5)
C59 0.0205(8) 0.0129(6) 0.0144(6) -0.0045(6) 0.0011(6) 0.0002(5)
C68 0.0182(8) 0.0138(6) 0.0185(7) -0.0020(6) -0.0015(6) 0.0016(5)
C67 0.0243(9) 0.0138(7) 0.0287(8) -0.0070(6) -0.0002(7) 0.0026(6)
C66 0.0191(8) 0.0132(7) 0.0342(9) -0.0038(6) -0.0034(7) -0.0069(6)
C65 0.0205(8) 0.0198(7) 0.0219(7) -0.0005(6) -0.0037(6) -0.0081(6)
C64 0.0155(7) 0.0147(6) 0.0174(7) -0.0023(6) -0.0021(6) -0.0012(5)
C63 0.0096(6) 0.0104(6) 0.0157(6) -0.0003(5) -0.0022(5) -0.0007(5)
C62 0.0133(7) 0.0087(6) 0.0121(6) -0.0019(5) -0.0013(5) -0.0003(5)
C61 0.0152(7) 0.0123(6) 0.0151(6) -0.0038(5) -0.0031(5) -0.0011(5)
C60 0.0159(7) 0.0141(6) 0.0187(7) -0.0058(6) -0.0003(6) -0.0008(5)
C69A 0.048(3) 0.048(3) 0.048(3) -0.0050(11) -0.0103(12) 0.0001(10)
Cl1A 0.088(3) 0.228(7) 0.047(2) -0.061(4) -0.019(2) -0.017(3)
Cl2A 0.131(4) 0.059(2) 0.053(2) 0.056(2) 0.054(2) 0.0241(14)
Cl3A 0.055(2) 0.095(4) 0.089(4) -0.048(3) 0.012(2) -0.053(3)
C69B 0.0198(11) 0.0213(11) 0.0178(11) -0.0029(8) -0.0005(7) -0.0016(8)
Cl1B 0.0261(7) 0.0782(11) 0.0238(6) -0.0230(5) -0.0113(4) 0.0058(5)
Cl2B 0.0265(8) 0.1025(18) 0.0388(8) 0.0126(8) -0.0028(6) 0.0264(9)
Cl3B 0.0616(12) 0.0895(17) 0.102(3) -0.0030(11) -0.0066(13) -0.0606(19)

loop_
_atom_type_symbol
_atom_type_description
_atom_type_scat_dispersion_real
_atom_type_scat_dispersion_imag
_atom_type_scat_source
C C 0.0033 0.0016 'International Tables Vol C Tables 4.2.6.8 and 6.1.1.4'
N N 0.0061 0.0033 'International Tables Vol C Tables 4.2.6.8 and 6.1.1.4'
O O 0.0106 0.0060 'International Tables Vol C Tables 4.2.6.8 and 6.1.1.4'
P P 0.1023 0.0942 'International Tables Vol C Tables 4.2.6.8 and 6.1.1.4'
Cl Cl 0.1484 0.1585 'International Tables Vol C Tables 4.2.6.8 and 6.1.1.4'
H H 0.0000 0.0000 'International Tables Vol C Tables 4.2.6.8 and 6.1.1.4'

loop_
_geom_angle_atom_site_label_1
_geom_angle_atom_site_label_2
_geom_angle_atom_site_label_3
_geom_angle
O1 P1 N1 112.83(7)
O1 P1 N2 112.51(7)
N1 P1 N2 103.57(7)
O1 P1 C29 117.37(7)
N1 P1 C29 104.16(7)
N2 P1 C29 105.09(7)
C2 C1 N1 130.18(15)
C2 C1 C6 122.68(15)
N1 C1 C6 107.13(15)
C8 N1 C1 107.89(13)
C8 N1 P1 124.38(10)
C1 N1 P1 127.27(12)
C1 C2 C3 116.55(17)
C1 C2 H2 121.7
C3 C2 H2 121.7
O2 P2 N3 111.21(6)
O2 P2 N4 112.61(6)
N3 P2 N4 103.48(7)
O2 P2 C63 116.92(7)
N3 P2 C63 106.54(7)
N4 P2 C63 104.99(7)
C28 N2 C21 107.79(12)
C28 N2 P1 127.39(11)
C21 N2 P1 124.69(10)
C42 N3 C35 108.14(12)
C42 N3 P2 124.57(10)
C35 N3 P2 127.28(11)
C2 C3 C4 121.88(19)
C2 C3 H3 119.1
C4 C3 H3 119.1
C62 N4 C55 107.66(12)
C62 N4 P2 121.94(10)
C55 N4 P2 122.51(9)
C5 C4 C3 120.97(16)
C5 C4 H4 119.5
C3 C4 H4 119.5
C4 C5 C6 119.04(18)
C4 C5 H5 120.5
C6 C5 H5 120.5
C5 C6 C1 118.87(17)
C5 C6 C7 133.21(17)
C1 C6 C7 107.91(14)
C8 C7 C6 108.08(15)
C8 C7 H7 126.0
C6 C7 H7 126.0
C7 C8 N1 108.99(14)
C7 C8 C9 128.03(16)
N1 C8 C9 122.96(13)
C20 C9 C8 129.21(14)
C20 C9 C10 108.04(14)
C8 C9 C10 122.70(14)
C11 C10 C19 118.42(16)
C11 C10 C9 135.02(16)
C19 C10 C9 106.55(14)
C14 C19 C10 124.66(15)
C14 C19 C18 124.61(15)
C10 C19 C18 110.73(15)
C17 C18 C19 118.21(15)
C17 C18 C20 135.70(15)
C19 C18 C20 106.10(14)
C18 C17 C16 118.42(15)
C18 C17 H17 120.8
C16 C17 H17 120.8
C15 C16 C17 122.87(16)
C15 C16 H16 118.6
C17 C16 H16 118.6
C16 C15 C14 119.70(16)
C16 C15 H15 120.1
C14 C15 H15 120.1
C19 C14 C13 115.97(16)
C19 C14 C15 116.17(16)
C13 C14 C15 127.86(17)
C12 C13 C14 119.63(17)
C12 C13 H13 120.2
C14 C13 H13 120.2
C13 C12 C11 123.26(16)
C13 C12 H12 118.4
C11 C12 H12 118.4
C10 C11 C12 117.99(17)
C10 C11 H11 121.0
C12 C11 H11 121.0
C9 C20 C21 128.93(14)
C9 C20 C18 108.55(13)
C21 C20 C18 122.47(14)
C21 C22 C23 107.97(14)
C21 C22 H22 126.0
C23 C22 H22 126.0
C22 C21 N2 109.01(13)
C22 C21 C20 128.14(15)
N2 C21 C20 122.83(13)
C24 C23 C28 119.16(16)
C24 C23 C22 133.04(16)
C28 C23 C22 107.80(14)
C25 C24 C23 118.89(16)
C25 C24 H24 120.6
C23 C24 H24 120.6
C24 C25 C26 120.86(15)
C24 C25 H25 119.6
C26 C25 H25 119.6
C33 C34 C29 119.60(14)
C33 C34 H34 120.2
C29 C34 H34 120.2
C34 C33 C32 120.30(14)
C34 C33 H33 119.9
C32 C33 H33 119.9
C31 C32 C33 120.11(14)
C31 C32 H32 119.9
C33 C32 H32 119.9
C32 C31 C30 119.91(14)
C32 C31 H31 120.0
C30 C31 H31 120.0
C31 C30 C29 120.14(14)
C31 C30 H30 119.9
C29 C30 H30 119.9
C34 C29 C30 119.90(14)
C34 C29 P1 120.85(11)
C30 C29 P1 119.25(11)
C27 C28 N2 130.27(14)
C27 C28 C23 122.31(14)
N2 C28 C23 107.42(14)
C26 C27 C28 116.89(15)
C26 C27 H27 121.6
C28 C27 H27 121.6
C27 C26 C25 121.88(17)
C27 C26 H26 119.1
C25 C26 H26 119.1
C36 C37 C38 121.24(16)
C36 C37 H37 119.4
C38 C37 H37 119.4
C35 C36 C37 117.37(15)
C35 C36 H36 121.3
C37 C36 H36 121.3
C36 C35 N3 130.35(13)
C36 C35 C40 122.30(14)
N3 C35 C40 107.35(13)
C39 C38 C37 120.98(15)
C39 C38 H38 119.5
C37 C38 H38 119.5
C38 C39 C40 119.00(15)
C38 C39 H39 120.5
C40 C39 H39 120.5
C39 C40 C35 119.09(15)
C39 C40 C41 133.56(15)
C35 C40 C41 107.34(13)
C42 C41 C40 108.23(14)
C42 C41 H41 125.9
C40 C41 H41 125.9
C41 C42 N3 108.94(13)
C41 C42 C43 127.58(14)
N3 C42 C43 123.41(13)
C54 C43 C42 131.23(14)
C54 C43 C44 108.73(12)
C42 C43 C44 120.00(13)
C45 C44 C53 118.36(14)
C45 C44 C43 135.36(14)
C53 C44 C43 106.21(13)
C44 C45 C46 118.80(14)
C44 C45 H45 120.6
C46 C45 H45 120.6
C47 C46 C45 122.06(14)
C47 C46 H46 119.0
C45 C46 H46 119.0
C43 C54 C55 128.96(13)
C43 C54 C52 107.80(13)
C55 C54 C52 123.23(13)
C48 C53 C44 124.15(14)
C48 C53 C52 124.96(14)
C44 C53 C52 110.85(13)
C51 C52 C53 117.18(14)
C51 C52 C54 136.47(14)
C53 C52 C54 106.36(13)
C52 C51 C50 119.10(14)
C52 C51 H51 120.5
C50 C51 H51 120.5
C49 C50 C51 122.69(15)
C49 C50 H50 118.7
C51 C50 H50 118.7
C50 C49 C48 119.65(15)
C50 C49 H49 120.2
C48 C49 H49 120.2
C53 C48 C49 116.36(14)
C53 C48 C47 116.40(14)
C49 C48 C47 127.23(15)
C46 C47 C48 120.18(15)
C46 C47 H47 119.9
C48 C47 H47 119.9
C56 C55 N4 108.50(13)
C56 C55 C54 129.15(14)
N4 C55 C54 122.34(13)
C55 C56 C57 108.73(13)
C55 C56 H56 125.6
C57 C56 H56 125.6
C58 C57 C62 119.10(14)
C58 C57 C56 133.39(14)
C62 C57 C56 107.50(13)
C59 C58 C57 118.70(14)
C59 C58 H58 120.7
C57 C58 H58 120.7
C58 C59 C60 121.11(14)
C58 C59 H59 119.4
C60 C59 H59 119.4
C67 C68 C63 119.62(15)
C67 C68 H68 120.2
C63 C68 H68 120.2
C66 C67 C68 120.29(15)
C66 C67 H67 119.9
C68 C67 H67 119.9
C67 C66 C65 120.31(15)
C67 C66 H66 119.8
C65 C66 H66 119.8
C64 C65 C66 119.94(15)
C64 C65 H65 120.0
C66 C65 H65 120.0
C65 C64 C63 119.91(14)
C65 C64 H64 120.0
C63 C64 H64 120.0
C68 C63 C64 119.92(14)
C68 C63 P2 121.42(12)
C64 C63 P2 118.64(11)
C61 C62 C57 122.49(13)
C61 C62 N4 129.86(13)
C57 C62 N4 107.57(13)
C62 C61 C60 117.12(14)
C62 C61 H61 121.4
C60 C61 H61 121.4
C61 C60 C59 121.39(15)
C61 C60 H60 119.3
C59 C60 H60 119.3
Cl3A C69A Cl1A 113.1(9)
Cl3A C69A Cl2A 110.5(9)
Cl1A C69A Cl2A 103.3(7)
Cl3A C69A H69A 109.9
Cl1A C69A H69A 109.9
Cl2A C69A H69A 109.9
Cl2B C69B Cl1B 116.0(3)
Cl2B C69B Cl3B 110.3(3)
Cl1B C69B Cl3B 108.7(3)
Cl2B C69B H69B 107.1
Cl1B C69B H69B 107.1
Cl3B C69B H69B 107.1

loop_
_geom_bond_atom_site_label_1
_geom_bond_atom_site_label_2
_geom_bond_distance
P1 O1 1.4739(13)
P1 N1 1.6863(14)
P1 N2 1.6874(15)
P1 C29 1.7835(16)
C1 C2 1.387(2)
C1 N1 1.414(2)
C1 C6 1.415(2)
N1 C8 1.413(2)
C2 C3 1.395(2)
C2 H2 0.95
P2 O2 1.4685(13)
P2 N3 1.6835(14)
P2 N4 1.6896(13)
P2 C63 1.7841(16)
N2 C28 1.4101(19)
N2 C21 1.416(2)
N3 C42 1.4093(19)
N3 C35 1.4126(19)
C3 C4 1.403(3)
C3 H3 0.95
N4 C62 1.4211(18)
N4 C55 1.4227(19)
C4 C5 1.370(3)
C4 H4 0.95
C5 C6 1.409(2)
C5 H5 0.95
C6 C7 1.424(3)
C7 C8 1.374(2)
C7 H7 0.95
C8 C9 1.451(2)
C9 C20 1.391(2)
C9 C10 1.481(2)
C10 C11 1.382(2)
C10 C19 1.407(2)
C19 C14 1.400(2)
C19 C18 1.413(2)
C18 C17 1.382(2)
C18 C20 1.480(2)
C17 C16 1.425(2)
C17 H17 0.95
C16 C15 1.383(3)
C16 H16 0.95
C15 C14 1.425(3)
C15 H15 0.95
C14 C13 1.425(3)
C13 C12 1.377(3)
C13 H13 0.95
C12 C11 1.422(3)
C12 H12 0.95
C11 H11 0.95
C20 C21 1.453(2)
C22 C21 1.372(2)
C22 C23 1.428(2)
C22 H22 0.95
C23 C24 1.407(2)
C23 C28 1.411(2)
C24 C25 1.377(3)
C24 H24 0.95
C25 C26 1.401(3)
C25 H25 0.95
C34 C33 1.392(2)
C34 C29 1.396(2)
C34 H34 0.95
C33 C32 1.392(2)
C33 H33 0.95
C32 C31 1.388(2)
C32 H32 0.95
C31 C30 1.390(2)
C31 H31 0.95
C30 C29 1.396(2)
C30 H30 0.95
C28 C27 1.392(2)
C27 C26 1.390(2)
C27 H27 0.95
C26 H26 0.95
C37 C36 1.392(2)
C37 C38 1.406(3)
C37 H37 0.95
C36 C35 1.391(2)
C36 H36 0.95
C35 C40 1.415(2)
C38 C39 1.383(2)
C38 H38 0.95
C39 C40 1.403(2)
C39 H39 0.95
C40 C41 1.434(2)
C41 C42 1.372(2)
C41 H41 0.95
C42 C43 1.453(2)
C43 C54 1.396(2)
C43 C44 1.476(2)
C44 C45 1.380(2)
C44 C53 1.409(2)
C45 C46 1.421(2)
C45 H45 0.95
C46 C47 1.380(2)
C46 H46 0.95
C54 C55 1.446(2)
C54 C52 1.482(2)
C53 C48 1.395(2)
C53 C52 1.414(2)
C52 C51 1.384(2)
C51 C50 1.420(2)
C51 H51 0.95
C50 C49 1.377(2)
C50 H50 0.95
C49 C48 1.419(2)
C49 H49 0.95
C48 C47 1.420(2)
C47 H47 0.95
C55 C56 1.375(2)
C56 C57 1.429(2)
C56 H56 0.95
C57 C58 1.409(2)
C57 C62 1.412(2)
C58 C59 1.381(2)
C58 H58 0.95
C59 C60 1.407(2)
C59 H59 0.95
C68 C67 1.391(2)
C68 C63 1.399(2)
C68 H68 0.95
C67 C66 1.387(3)
C67 H67 0.95
C66 C65 1.391(2)
C66 H66 0.95
C65 C64 1.390(2)
C65 H65 0.95
C64 C63 1.400(2)
C64 H64 0.95
C62 C61 1.391(2)
C61 C60 1.391(2)
C61 H61 0.95
C60 H60 0.95
C69A Cl3A 1.604(15)
C69A Cl1A 1.726(16)
C69A Cl2A 1.891(14)
C69A H69A 1.0
C69B Cl2B 1.697(6)
C69B Cl1B 1.733(5)
C69B Cl3B 1.784(6)
C69B H69B 1.0

loop_
_geom_torsion_atom_site_label_1
_geom_torsion_atom_site_label_2
_geom_torsion_atom_site_label_3
_geom_torsion_atom_site_label_4
_geom_torsion
C2 C1 N1 C8 -178.94(15)
C6 C1 N1 C8 0.16(16)
C2 C1 N1 P1 8.6(2)
C6 C1 N1 P1 -172.29(11)
O1 P1 N1 C8 -175.70(11)
N2 P1 N1 C8 62.37(13)
C29 P1 N1 C8 -47.34(13)
O1 P1 N1 C1 -4.41(15)
N2 P1 N1 C1 -126.34(13)
C29 P1 N1 C1 123.96(13)
N1 C1 C2 C3 178.55(15)
C6 C1 C2 C3 -0.4(2)
O1 P1 N2 C28 2.10(14)
N1 P1 N2 C28 124.24(13)
C29 P1 N2 C28 -126.75(12)
O1 P1 N2 C21 177.48(11)
N1 P1 N2 C21 -60.37(13)
C29 P1 N2 C21 48.64(13)
O2 P2 N3 C42 173.99(11)
N4 P2 N3 C42 52.85(13)
C63 P2 N3 C42 -57.56(13)
O2 P2 N3 C35 -6.91(14)
N4 P2 N3 C35 -128.05(12)
C63 P2 N3 C35 121.54(12)
C1 C2 C3 C4 0.2(2)
O2 P2 N4 C62 20.38(13)
N3 P2 N4 C62 140.57(11)
C63 P2 N4 C62 -107.88(11)
O2 P2 N4 C55 165.61(10)
N3 P2 N4 C55 -74.20(12)
C63 P2 N4 C55 37.34(12)
C2 C3 C4 C5 0.0(3)
C3 C4 C5 C6 0.1(2)
C4 C5 C6 C1 -0.4(2)
C4 C5 C6 C7 -179.03(17)
C2 C1 C6 C5 0.5(2)
N1 C1 C6 C5 -178.64(13)
C2 C1 C6 C7 179.52(14)
N1 C1 C6 C7 0.33(17)
C5 C6 C7 C8 178.05(17)
C1 C6 C7 C8 -0.72(18)
C6 C7 C8 N1 0.83(17)
C6 C7 C8 C9 -177.49(14)
C1 N1 C8 C7 -0.62(16)
P1 N1 C8 C7 172.11(11)
C1 N1 C8 C9 177.80(13)
P1 N1 C8 C9 -9.5(2)
C7 C8 C9 C20 145.58(17)
N1 C8 C9 C20 -32.5(2)
C7 C8 C9 C10 -31.7(2)
N1 C8 C9 C10 150.22(14)
C20 C9 C10 C11 178.01(17)
C8 C9 C10 C11 -4.2(3)
C20 C9 C10 C19 -0.77(16)
C8 C9 C10 C19 176.99(13)
C11 C10 C19 C14 2.4(2)
C9 C10 C19 C14 -178.57(14)
C11 C10 C19 C18 -177.53(14)
C9 C10 C19 C18 1.49(17)
C14 C19 C18 C17 -1.4(2)
C10 C19 C18 C17 178.50(13)
C14 C19 C18 C20 178.46(14)
C10 C19 C18 C20 -1.60(17)
C19 C18 C17 C16 2.0(2)
C20 C18 C17 C16 -177.87(16)
C18 C17 C16 C15 -1.3(2)
C17 C16 C15 C14 -0.2(2)
C10 C19 C14 C13 0.0(2)
C18 C19 C14 C13 179.95(15)
C10 C19 C14 C15 -179.94(15)
C18 C19 C14 C15 0.0(2)
C16 C15 C14 C19 0.8(2)
C16 C15 C14 C13 -179.13(16)
C19 C14 C13 C12 -1.7(2)
C15 C14 C13 C12 178.23(17)
C14 C13 C12 C11 1.1(3)
C19 C10 C11 C12 -3.0(2)
C9 C10 C11 C12 178.33(16)
C13 C12 C11 C10 1.4(3)
C8 C9 C20 C21 -0.2(3)
C10 C9 C20 C21 177.38(14)
C8 C9 C20 C18 -177.76(14)
C10 C9 C20 C18 -0.19(16)
C17 C18 C20 C9 -179.04(17)
C19 C18 C20 C9 1.08(16)
C17 C18 C20 C21 3.2(3)
C19 C18 C20 C21 -176.69(13)
C23 C22 C21 N2 -0.62(17)
C23 C22 C21 C20 177.86(14)
C28 N2 C21 C22 0.77(16)
P1 N2 C21 C22 -175.38(11)
C28 N2 C21 C20 -177.81(13)
P1 N2 C21 C20 6.0(2)
C9 C20 C21 C22 -143.91(17)
C18 C20 C21 C22 33.4(2)
C9 C20 C21 N2 34.4(2)
C18 C20 C21 N2 -148.34(14)
C21 C22 C23 C24 179.93(17)
C21 C22 C23 C28 0.25(17)
C28 C23 C24 C25 0.3(2)
C22 C23 C24 C25 -179.33(17)
C23 C24 C25 C26 -0.7(3)
C29 C34 C33 C32 -1.0(2)
C34 C33 C32 C31 -0.7(2)
C33 C32 C31 C30 1.8(2)
C32 C31 C30 C29 -1.2(3)
C33 C34 C29 C30 1.7(2)
C33 C34 C29 P1 -178.01(12)
C31 C30 C29 C34 -0.6(2)
C31 C30 C29 P1 179.11(13)
O1 P1 C29 C34 -93.71(13)
N1 P1 C29 C34 140.76(13)
N2 P1 C29 C34 32.17(14)
O1 P1 C29 C30 86.60(14)
N1 P1 C29 C30 -38.93(14)
N2 P1 C29 C30 -147.52(13)
C21 N2 C28 C27 179.74(15)
P1 N2 C28 C27 -4.2(2)
C21 N2 C28 C23 -0.60(15)
P1 N2 C28 C23 175.41(11)
C24 C23 C28 C27 0.2(2)
C22 C23 C28 C27 179.92(14)
C24 C23 C28 N2 -179.51(14)
C22 C23 C28 N2 0.23(16)
N2 C28 C27 C26 179.26(15)
C23 C28 C27 C26 -0.4(2)
C28 C27 C26 C25 0.0(2)
C24 C25 C26 C27 0.5(3)
C38 C37 C36 C35 -1.5(2)
C37 C36 C35 N3 -177.65(15)
C37 C36 C35 C40 1.3(2)
C42 N3 C35 C36 178.57(15)
P2 N3 C35 C36 -0.7(2)
C42 N3 C35 C40 -0.50(15)
P2 N3 C35 C40 -179.72(10)
C36 C37 C38 C39 0.4(3)
C37 C38 C39 C40 1.0(2)
C38 C39 C40 C35 -1.2(2)
C38 C39 C40 C41 177.63(16)
C36 C35 C40 C39 0.0(2)
N3 C35 C40 C39 179.18(13)
C36 C35 C40 C41 -179.08(14)
N3 C35 C40 C41 0.08(16)
C39 C40 C41 C42 -178.53(17)
C35 C40 C41 C42 0.38(17)
C40 C41 C42 N3 -0.70(16)
C40 C41 C42 C43 176.39(14)
C35 N3 C42 C41 0.75(16)
P2 N3 C42 C41 180.00(10)
C35 N3 C42 C43 -176.48(13)
P2 N3 C42 C43 2.77(19)
C41 C42 C43 C54 146.94(16)
N3 C42 C43 C54 -36.4(2)
C41 C42 C43 C44 -30.4(2)
N3 C42 C43 C44 146.32(14)
C54 C43 C44 C45 173.95(16)
C42 C43 C44 C45 -8.2(2)
C54 C43 C44 C53 -2.56(16)
C42 C43 C44 C53 175.31(12)
C53 C44 C45 C46 -1.5(2)
C43 C44 C45 C46 -177.72(15)
C44 C45 C46 C47 -0.5(2)
C42 C43 C54 C55 3.7(3)
C44 C43 C54 C55 -178.72(13)
C42 C43 C54 C52 -175.57(14)
C44 C43 C54 C52 1.98(15)
C45 C44 C53 C48 2.7(2)
C43 C44 C53 C48 179.93(13)
C45 C44 C53 C52 -175.06(13)
C43 C44 C53 C52 2.15(16)
C48 C53 C52 C51 0.7(2)
C44 C53 C52 C51 178.50(13)
C48 C53 C52 C54 -178.73(13)
C44 C53 C52 C54 -0.98(16)
C43 C54 C52 C51 -179.99(16)
C55 C54 C52 C51 0.7(3)
C43 C54 C52 C53 -0.67(15)
C55 C54 C52 C53 179.98(13)
C53 C52 C51 C50 1.4(2)
C54 C52 C51 C50 -179.34(16)
C52 C51 C50 C49 -1.5(2)
C51 C50 C49 C48 -0.5(2)
C44 C53 C48 C49 179.83(14)
C52 C53 C48 C49 -2.7(2)
C44 C53 C48 C47 -1.7(2)
C52 C53 C48 C47 175.81(13)
C50 C49 C48 C53 2.5(2)
C50 C49 C48 C47 -175.82(15)
C45 C46 C47 C48 1.6(2)
C53 C48 C47 C46 -0.5(2)
C49 C48 C47 C46 177.80(15)
C62 N4 C55 C56 1.18(15)
P2 N4 C55 C56 -148.30(10)
C62 N4 C55 C54 -177.81(12)
P2 N4 C55 C54 32.72(18)
C43 C54 C55 C56 -164.48(15)
C52 C54 C55 C56 14.7(2)
C43 C54 C55 N4 14.3(2)
C52 C54 C55 N4 -166.51(12)
N4 C55 C56 C57 -0.11(15)
C54 C55 C56 C57 178.78(14)
C55 C56 C57 C58 -179.99(15)
C55 C56 C57 C62 -1.01(16)
C62 C57 C58 C59 -2.0(2)
C56 C57 C58 C59 176.86(15)
C57 C58 C59 C60 -0.5(2)
C63 C68 C67 C66 0.4(3)
C68 C67 C66 C65 0.7(3)
C67 C66 C65 C64 -1.0(3)
C66 C65 C64 C63 0.1(2)
C67 C68 C63 C64 -1.3(2)
C67 C68 C63 P2 -179.49(13)
C65 C64 C63 C68 1.0(2)
C65 C64 C63 P2 179.31(12)
O2 P2 C63 C68 95.10(13)
N3 P2 C63 C68 -29.94(14)
N4 P2 C63 C68 -139.29(13)
O2 P2 C63 C64 -83.16(13)
N3 P2 C63 C64 151.80(12)
N4 P2 C63 C64 42.45(14)
C58 C57 C62 C61 3.8(2)
C56 C57 C62 C61 -175.36(13)
C58 C57 C62 N4 -179.13(12)
C56 C57 C62 N4 1.72(15)
C55 N4 C62 C61 175.00(14)
P2 N4 C62 C61 -35.3(2)
C55 N4 C62 C57 -1.79(14)
P2 N4 C62 C57 147.90(10)
C57 C62 C61 C60 -2.8(2)
N4 C62 C61 C60 -179.19(14)
C62 C61 C60 C59 0.2(2)
C58 C59 C60 C61 1.5(2)
